data_4514569
loop_
_publ_author_name
'Jayakumar, Jayachandran'
'Wu, Tien-Lin'
'Huang, Min-Jie'
'Huang, Pei-Yun'
'Chou, Tsu-Yu'
'Lin, Hao-Wu'
'Cheng, Chien-Hong'

_publ_section_title
;
 Pyridine-Carbonitrile-Carbazole-Based Delayed Fluorescence Materials with
 Highly Congested Structures and Excellent OLED Performance.
;
_journal_issue 23
_journal_name_full 'ACS applied materials &amp; interfaces'
_journal_page_first 21042
_journal_page_last 21048
_journal_paper_doi 10.1021/acsami.9b04664
_journal_volume 11
_journal_year 2019
_chemical_formula_sum 'C85 H84 N6'
_chemical_formula_weight 1189.58
_space_group_crystal_system triclinic
_space_group_IT_number 2
_space_group_name_Hall '-P 1'
_space_group_name_H-M_alt 'P -1'
_symmetry_space_group_name_Hall '-P 1'
_symmetry_space_group_name_H-M 'P -1'
_atom_sites_solution_hydrogens geom
_audit_creation_method SHELXL-2014/6
_cell_angle_alpha 78.505(2)
_cell_angle_beta 80.157(2)
_cell_angle_gamma 71.752(2)
_cell_formula_units_Z 2
_cell_length_a 12.3627(5)
_cell_length_b 16.5069(6)
_cell_length_c 19.3243(7)
_cell_measurement_reflns_used 9941
_cell_measurement_temperature 296(2)
_cell_measurement_theta_max 22.8810
_cell_measurement_theta_min 2.6306
_cell_volume 3645.0(2)
_computing_cell_refinement 'SAINT V8.34A (Bruker AXS Inc., 2013)'
_computing_data_collection 'Bruker APEX2'
_computing_data_reduction 'SAINT V8.34A (Bruker AXS Inc., 2013)'
_computing_molecular_graphics 'Bruker SHELXTL'
_computing_publication_material 'Bruker SHELXTL'
_computing_structure_refinement 'SHELXL-2014/6 (Sheldrick, 2014)'
_diffrn_ambient_temperature 296(2)
_diffrn_detector_area_resol_mean 8.3333
_diffrn_measured_fraction_theta_full 0.995
_diffrn_measured_fraction_theta_max 0.992
_diffrn_measurement_device_type 'Bruker APEX-II CCD'
_diffrn_measurement_method '\f and \w scans'
_diffrn_radiation_type MoK\a
_diffrn_radiation_wavelength 0.71073
_diffrn_reflns_av_R_equivalents 0.0297
_diffrn_reflns_av_unetI/netI 0.0299
_diffrn_reflns_Laue_measured_fraction_full 0.995
_diffrn_reflns_Laue_measured_fraction_max 0.992
_diffrn_reflns_limit_h_max 15
_diffrn_reflns_limit_h_min -14
_diffrn_reflns_limit_k_max 20
_diffrn_reflns_limit_k_min -20
_diffrn_reflns_limit_l_max 24
_diffrn_reflns_limit_l_min -23
_diffrn_reflns_number 60653
_diffrn_reflns_point_group_measured_fraction_full 0.995
_diffrn_reflns_point_group_measured_fraction_max 0.992
_diffrn_reflns_theta_full 25.242
_diffrn_reflns_theta_max 26.404
_diffrn_reflns_theta_min 1.858
_exptl_absorpt_coefficient_mu 0.063
_exptl_absorpt_correction_T_max 0.9485
_exptl_absorpt_correction_T_min 0.9149
_exptl_absorpt_correction_type multi-scan
_exptl_absorpt_process_details 'SADABS V2014/4 (Bruker AXS Inc.)'
_exptl_crystal_colour yellow
_exptl_crystal_density_diffrn 1.084
_exptl_crystal_density_meas ?
_exptl_crystal_density_method 'not measured'
_exptl_crystal_description lump
_exptl_crystal_F_000 1272
_exptl_crystal_size_max 0.18
_exptl_crystal_size_mid 0.15
_exptl_crystal_size_min 0.15
_refine_diff_density_max 0.238
_refine_diff_density_min -0.154
_refine_diff_density_rms 0.030
_refine_ls_extinction_method none
_refine_ls_goodness_of_fit_ref 1.052
_refine_ls_hydrogen_treatment constr
_refine_ls_matrix_type full
_refine_ls_number_parameters 958
_refine_ls_number_reflns 14862
_refine_ls_number_restraints 390
_refine_ls_restrained_S_all 1.080
_refine_ls_R_factor_all 0.0853
_refine_ls_R_factor_gt 0.0555
_refine_ls_shift/su_max 0.044
_refine_ls_shift/su_mean 0.006
_refine_ls_structure_factor_coef Fsqd
_refine_ls_weighting_details 'w=1/[\s^2^(Fo^2^)+(0.0833P)^2^+0.4381P] where P=(Fo^2^+2Fc^2^)/3'
_refine_ls_weighting_scheme calc
_refine_ls_wR_factor_gt 0.1519
_refine_ls_wR_factor_ref 0.1726
_reflns_Friedel_coverage 0.000
_reflns_number_gt 9704
_reflns_number_total 14862
_reflns_threshold_expression 'I > 2\s(I)'
_cod_data_source_file am9b04664_si_003.cif
_cod_data_source_block 171107_0m_a
_cod_depositor_comments
;
The following automatic conversions were performed:

'_exptl_crystal_density_meas' value 'not measured' was changed to '?'
- the value is perceived as not measured.

Automatic conversion script
Id: cif_fix_values 4973 2017-02-22 13:04:09Z antanas 
;
_cod_database_code 4514569
_shelx_space_group_comment
;
The symmetry employed for this shelxl refinement is uniquely defined
by the following loop, which should always be used as a source of
symmetry information in preference to the above space-group names.
They are only intended as comments.
;
_shelxl_version_number 2014/6

loop_
_space_group_symop_operation_xyz
'x, y, z'
'-x, -y, -z'

loop_
_atom_site_label
_atom_site_type_symbol
_atom_site_fract_x
_atom_site_fract_y
_atom_site_fract_z
_atom_site_U_iso_or_equiv
_atom_site_adp_type
_atom_site_occupancy
_atom_site_site_symmetry_order
_atom_site_calc_flag
_atom_site_refinement_flags_posn
_atom_site_refinement_flags_adp
_atom_site_refinement_flags_occupancy
_atom_site_disorder_assembly
_atom_site_disorder_group
C1 C 0.58509(14) 0.65422(10) 0.67334(9) 0.0554(4) Uani 1 1 d . . . A 1
C2 C 0.56940(14) 0.64640(10) 0.60528(9) 0.0544(4) Uani 1 1 d . . . A 1
C3 C 0.55666(15) 0.71565(10) 0.55100(9) 0.0541(4) Uani 1 1 d . . . A 1
H3 H 0.5479 0.7087 0.5059 0.065 Uiso 1 1 calc R U . A 1
C4 C 0.55680(14) 0.79575(9) 0.56309(8) 0.0494(4) Uani 1 1 d . . . A 1
C5 C 0.56760(15) 0.80599(10) 0.63070(8) 0.0527(4) Uani 1 1 d . . . A 1
H5 H 0.5652 0.8599 0.6395 0.063 Uiso 1 1 calc R U . A 1
C6 C 0.58194(14) 0.73614(10) 0.68560(8) 0.0540(4) Uani 1 1 d . . . A 1
C7 C 0.60375(15) 0.57689(11) 0.73081(9) 0.0607(4) Uani 1 1 d . . . A 1
C8 C 0.51717(15) 0.56871(11) 0.78633(10) 0.0641(5) Uani 1 1 d . . . A 1
C9 C 0.53648(17) 0.49525(13) 0.83934(10) 0.0703(5) Uani 1 1 d . . . A 1
C10 C 0.71418(16) 0.43405(11) 0.78023(10) 0.0674(5) Uani 1 1 d . . . A 1
C11 C 0.70527(15) 0.50945(11) 0.72991(10) 0.0626(5) Uani 1 1 d . . . A 1
C12 C 0.40686(19) 0.63171(14) 0.78601(11) 0.0748(6) Uani 1 1 d . . . A 1
C13 C 0.80481(18) 0.51806(12) 0.68106(11) 0.0721(5) Uani 1 1 d . . . A 1
C14 C 0.45270(19) 0.48559(17) 0.90253(11) 0.0848(7) Uani 1 1 d . . . A 1
C15 C 0.3963(2) 0.5527(2) 0.93906(12) 0.1036(9) Uani 1 1 d . . . A 1
H15 H 0.4071 0.6068 0.9228 0.124 Uiso 1 1 calc R U . A 1
C16 C 0.3220(2) 0.5398(3) 1.00121(15) 0.1435(15) Uani 1 1 d . . . A 1
H16 H 0.2836 0.5851 1.0263 0.172 Uiso 1 1 calc R U . A 1
C17 C 0.3067(3) 0.4595(5) 1.0244(2) 0.178(3) Uani 1 1 d . . . A 1
H17 H 0.2574 0.4504 1.0653 0.214 Uiso 1 1 calc R U . A 1
C18 C 0.3633(4) 0.3935(4) 0.9879(2) 0.173(2) Uani 1 1 d . . . A 1
H18 H 0.3522 0.3394 1.0042 0.208 Uiso 1 1 calc R U . A 1
C19 C 0.4366(2) 0.4047(2) 0.92765(15) 0.1211(10) Uani 1 1 d . . . A 1
H19 H 0.4754 0.3585 0.9036 0.145 Uiso 1 1 calc R U . A 1
C20 C 0.81465(17) 0.35553(12) 0.77881(12) 0.0726(5) Uani 1 1 d . . . A 1
C21 C 0.8568(3) 0.31135(18) 0.84134(14) 0.1188(10) Uani 1 1 d . . . A 1
H21 H 0.8233 0.3317 0.8839 0.143 Uiso 1 1 calc R U . A 1
C22 C 0.9480(3) 0.2373(2) 0.84181(19) 0.1397(13) Uani 1 1 d . . . A 1
H22 H 0.9759 0.2084 0.8845 0.168 Uiso 1 1 calc R U . A 1
C23 C 0.9970(2) 0.20624(16) 0.78092(18) 0.1085(9) Uani 1 1 d . . . A 1
H23 H 1.0582 0.1561 0.7816 0.130 Uiso 1 1 calc R U . A 1
C24 C 0.9566(2) 0.24864(15) 0.71854(16) 0.0995(7) Uani 1 1 d . . . A 1
H24 H 0.9901 0.2274 0.6764 0.119 Uiso 1 1 calc R U . A 1
C25 C 0.8657(2) 0.32339(14) 0.71744(14) 0.0848(6) Uani 1 1 d . . . A 1
H25 H 0.8390 0.3522 0.6744 0.102 Uiso 1 1 calc R U . A 1
C26 C 0.49164(15) 0.51985(10) 0.62139(10) 0.0600(4) Uani 1 1 d . . . B 1
C27 C 0.38308(17) 0.54934(12) 0.65572(12) 0.0743(5) Uani 1 1 d . . . B 1
H27 H 0.3517 0.6073 0.6606 0.089 Uiso 1 1 calc R U . B 1
C28 C 0.32235(18) 0.49093(13) 0.68255(12) 0.0798(6) Uani 1 1 d . . . B 1
H28 H 0.2496 0.5101 0.7068 0.096 Uiso 1 1 calc R U . B 1
C29 C 0.36559(18) 0.40350(13) 0.67494(11) 0.0731(5) Uani 1 1 d . . . B 1
C30 C 0.47391(17) 0.37595(12) 0.63819(10) 0.0675(5) Uani 1 1 d . . . B 1
H30 H 0.5039 0.3184 0.6319 0.081 Uiso 1 1 calc R U . B 1
C31 C 0.53844(15) 0.43354(10) 0.61047(9) 0.0585(4) Uani 1 1 d . . . B 1
C32 C 0.64943(15) 0.42687(10) 0.56918(9) 0.0573(4) Uani 1 1 d . . . B 1
C33 C 0.73828(16) 0.35916(11) 0.54469(10) 0.0637(5) Uani 1 1 d . . . B 1
H33 H 0.7302 0.3037 0.5534 0.076 Uiso 1 1 calc R U . B 1
C34 C 0.83884(17) 0.37374(11) 0.50741(10) 0.0665(5) Uani 1 1 d . . . B 1
C35 C 0.84631(18) 0.45827(12) 0.49244(11) 0.0732(5) Uani 1 1 d . . . B 1
H35 H 0.9115 0.4689 0.4652 0.088 Uiso 1 1 calc R U . B 1
C36 C 0.76132(18) 0.52608(12) 0.51631(11) 0.0720(5) Uani 1 1 d . . . B 1
H36 H 0.7685 0.5818 0.5060 0.086 Uiso 1 1 calc R U . B 1
C37 C 0.66485(16) 0.50937(10) 0.55603(9) 0.0591(4) Uani 1 1 d . . . B 1
C42 C 0.94124(18) 0.30158(12) 0.48235(12) 0.0777(6) Uani 1 1 d . . . B 1
C43 C 1.0525(2) 0.30848(16) 0.50259(18) 0.1092(9) Uani 1 1 d . . . B 1
H43A H 1.0655 0.3621 0.4789 0.164 Uiso 1 1 calc R U . B 1
H43B H 1.1156 0.2613 0.4884 0.164 Uiso 1 1 calc R U . B 1
H43C H 1.0459 0.3063 0.5531 0.164 Uiso 1 1 calc R U . B 1
C44 C 0.9283(2) 0.21247(13) 0.51677(15) 0.0951(7) Uani 1 1 d . . . B 1
H44A H 0.9164 0.2091 0.5675 0.143 Uiso 1 1 calc R U . B 1
H44B H 0.9966 0.1685 0.5035 0.143 Uiso 1 1 calc R U . B 1
H44C H 0.8638 0.2040 0.5008 0.143 Uiso 1 1 calc R U . B 1
C45 C 0.9493(3) 0.31004(18) 0.40117(15) 0.1123(9) Uani 1 1 d . . . B 1
H45A H 0.8799 0.3055 0.3885 0.168 Uiso 1 1 calc R U . B 1
H45B H 1.0132 0.2648 0.3847 0.168 Uiso 1 1 calc R U . B 1
H45C H 0.9600 0.3651 0.3796 0.168 Uiso 1 1 calc R U . B 1
C46 C 0.48267(14) 0.87904(9) 0.44973(8) 0.0486(4) Uani 1 1 d . . . C 1
C47 C 0.39145(15) 0.84961(10) 0.44556(9) 0.0579(4) Uani 1 1 d . . . C 1
H47 H 0.3648 0.8138 0.4836 0.070 Uiso 1 1 calc R U . C 1
C48 C 0.34079(16) 0.87494(11) 0.38326(10) 0.0638(5) Uani 1 1 d . . . C 1
H48 H 0.2795 0.8551 0.3800 0.077 Uiso 1 1 calc R U . C 1
C49 C 0.37745(17) 0.92908(12) 0.32485(9) 0.0633(5) Uani 1 1 d . . . C 1
C50 C 0.46754(16) 0.95904(11) 0.33128(9) 0.0583(4) Uani 1 1 d . . . C 1
H50 H 0.4927 0.9962 0.2938 0.070 Uiso 1 1 calc R U . C 1
C51 C 0.52049(14) 0.93441(9) 0.39269(8) 0.0492(4) Uani 1 1 d . . . C 1
C52 C 0.61510(14) 0.95389(9) 0.41381(8) 0.0485(4) Uani 1 1 d . . . C 1
C53 C 0.68882(15) 1.00075(10) 0.37822(9) 0.0547(4) Uani 1 1 d . . . C 1
H53 H 0.6786 1.0290 0.3321 0.066 Uiso 1 1 calc R U . C 1
C54 C 0.77763(15) 1.00620(10) 0.41042(9) 0.0553(4) Uani 1 1 d . . . C 1
C55 C 0.78778(15) 0.96429(11) 0.48058(9) 0.0585(4) Uani 1 1 d . . . C 1
H55 H 0.8456 0.9688 0.5034 0.070 Uiso 1 1 calc R U . C 1
C56 C 0.71642(15) 0.91671(10) 0.51742(9) 0.0551(4) Uani 1 1 d . . . C 1
H56 H 0.7261 0.8893 0.5638 0.066 Uiso 1 1 calc R U . C 1
C57 C 0.63018(14) 0.91088(9) 0.48347(8) 0.0482(4) Uani 1 1 d . . . C 1
C58 C 0.3180(2) 0.95778(18) 0.25704(11) 0.0944(8) Uani 1 1 d . . . C 1
C59 C 0.2422(4) 0.9035(3) 0.25277(17) 0.1615(16) Uani 1 1 d . . . C 1
H59A H 0.2878 0.8447 0.2521 0.242 Uiso 1 1 calc R U . C 1
H59B H 0.2055 0.9249 0.2101 0.242 Uiso 1 1 calc R U . C 1
H59C H 0.1850 0.9064 0.2934 0.242 Uiso 1 1 calc R U . C 1
C60 C 0.4054(3) 0.9590(3) 0.19136(13) 0.1491(14) Uani 1 1 d . . . C 1
H60A H 0.4523 0.9011 0.1873 0.224 Uiso 1 1 calc R U . C 1
H60B H 0.4530 0.9935 0.1954 0.224 Uiso 1 1 calc R U . C 1
H60C H 0.3662 0.9830 0.1498 0.224 Uiso 1 1 calc R U . C 1
C61 C 0.2422(3) 1.0523(2) 0.25833(19) 0.1509(14) Uani 1 1 d . . . C 1
H61A H 0.2022 1.0722 0.2169 0.226 Uiso 1 1 calc R U . C 1
H61B H 0.2899 1.0883 0.2586 0.226 Uiso 1 1 calc R U . C 1
H61C H 0.1878 1.0549 0.3003 0.226 Uiso 1 1 calc R U . C 1
C62 C 0.85885(17) 1.05750(12) 0.36876(10) 0.0672(5) Uani 1 1 d . . . C 1
C63 C 0.9017(2) 1.03042(18) 0.29538(11) 0.0943(7) Uani 1 1 d . . . C 1
H63A H 0.9502 1.0643 0.2692 0.141 Uiso 1 1 calc R U . C 1
H63B H 0.8373 1.0396 0.2701 0.141 Uiso 1 1 calc R U . C 1
H63C H 0.9444 0.9704 0.3008 0.141 Uiso 1 1 calc R U . C 1
C64 C 0.7922(2) 1.15443(13) 0.36054(13) 0.0871(7) Uani 1 1 d . . . C 1
H64A H 0.7749 1.1730 0.4062 0.131 Uiso 1 1 calc R U . C 1
H64B H 0.7222 1.1636 0.3410 0.131 Uiso 1 1 calc R U . C 1
H64C H 0.8382 1.1870 0.3292 0.131 Uiso 1 1 calc R U . C 1
C65 C 0.96327(19) 1.04307(15) 0.40700(12) 0.0838(6) Uani 1 1 d . . . C 1
H65A H 0.9385 1.0619 0.4525 0.126 Uiso 1 1 calc R U . C 1
H65B H 1.0123 1.0755 0.3790 0.126 Uiso 1 1 calc R U . C 1
H65C H 1.0046 0.9828 0.4135 0.126 Uiso 1 1 calc R U . C 1
C66 C 0.69756(16) 0.72773(12) 0.78323(10) 0.0657(5) Uani 1 1 d . . . D 1
C67 C 0.80725(19) 0.68506(15) 0.75611(12) 0.0849(6) Uani 1 1 d . . . D 1
H67 H 0.8213 0.6653 0.7127 0.102 Uiso 1 1 calc R U . D 1
C68 C 0.8948(2) 0.67312(19) 0.79602(15) 0.1061(8) Uani 1 1 d . . . D 1
H68 H 0.9688 0.6441 0.7787 0.127 Uiso 1 1 calc R U . D 1
C69 C 0.8783(2) 0.7022(2) 0.86100(14) 0.1040(9) Uani 1 1 d . . . D 1
C70 C 0.7685(2) 0.74715(18) 0.88566(11) 0.0916(7) Uani 1 1 d . . . D 1
H70 H 0.7555 0.7687 0.9282 0.110 Uiso 1 1 calc R U . D 1
C71 C 0.67702(17) 0.76049(14) 0.84730(9) 0.0706(5) Uani 1 1 d . . . D 1
C72 C 0.55608(18) 0.80622(14) 0.85731(9) 0.0704(5) Uani 1 1 d . . . D 1
C73 C 0.4852(2) 0.85230(19) 0.90913(11) 0.0952(7) Uani 1 1 d . . . D 1
H73 H 0.5160 0.8565 0.9485 0.114 Uiso 1 1 calc R U . D 1
C74 C 0.3695(2) 0.8922(2) 0.90329(12) 0.1059(8) Uani 1 1 d . . . D 1
C75 C 0.3276(2) 0.88366(18) 0.84388(12) 0.0965(7) Uani 1 1 d . . . D 1
H75 H 0.2501 0.9094 0.8393 0.116 Uiso 1 1 calc R U . D 1
C76 C 0.39462(18) 0.83909(14) 0.79150(10) 0.0755(6) Uani 1 1 d . . . D 1
H76 H 0.3636 0.8355 0.7520 0.091 Uiso 1 1 calc R U . D 1
C77 C 0.50901(16) 0.79975(12) 0.79867(9) 0.0622(5) Uani 1 1 d . . . D 1
C78 C 0.9790(15) 0.6954(9) 0.9040(8) 0.146(3) Uani 0.477(12) 1 d D U P D 1
C79 C 1.0520(14) 0.6003(9) 0.9078(8) 0.202(4) Uani 0.477(12) 1 d D U P D 1
H79A H 1.1211 0.5925 0.9279 0.303 Uiso 0.477(12) 1 calc R U P D 1
H79B H 1.0711 0.5852 0.8609 0.303 Uiso 0.477(12) 1 calc R U P D 1
H79C H 1.0092 0.5639 0.9371 0.303 Uiso 0.477(12) 1 calc R U P D 1
C80 C 1.0510(10) 0.7502(10) 0.8576(7) 0.173(4) Uani 0.477(12) 1 d D U P D 1
H80A H 1.0066 0.8099 0.8523 0.260 Uiso 0.477(12) 1 calc R U P D 1
H80B H 1.0737 0.7323 0.8117 0.260 Uiso 0.477(12) 1 calc R U P D 1
H80C H 1.1180 0.7431 0.8796 0.260 Uiso 0.477(12) 1 calc R U P D 1
C81 C 0.9382(8) 0.7172(13) 0.9773(5) 0.177(4) Uani 0.477(12) 1 d D U P D 1
H81A H 1.0015 0.6972 1.0051 0.265 Uiso 0.477(12) 1 calc R U P D 1
H81B H 0.8803 0.6897 0.9991 0.265 Uiso 0.477(12) 1 calc R U P D 1
H81C H 0.9068 0.7786 0.9746 0.265 Uiso 0.477(12) 1 calc R U P D 1
C78' C 0.9802(15) 0.6801(9) 0.9004(7) 0.153(3) Uani 0.523(12) 1 d D U P D 2
C79' C 1.0908(8) 0.6095(8) 0.8717(7) 0.178(3) Uani 0.523(12) 1 d D U P D 2
H79D H 1.1492 0.5963 0.9026 0.267 Uiso 0.523(12) 1 calc R U P D 2
H79E H 1.1189 0.6317 0.8246 0.267 Uiso 0.523(12) 1 calc R U P D 2
H79F H 1.0710 0.5580 0.8706 0.267 Uiso 0.523(12) 1 calc R U P D 2
C80' C 1.0211(13) 0.7587(9) 0.8920(8) 0.193(3) Uani 0.523(12) 1 d D U P D 2
H80D H 0.9651 0.8015 0.9167 0.290 Uiso 0.523(12) 1 calc R U P D 2
H80E H 1.0316 0.7817 0.8424 0.290 Uiso 0.523(12) 1 calc R U P D 2
H80F H 1.0926 0.7431 0.9114 0.290 Uiso 0.523(12) 1 calc R U P D 2
C81' C 0.9563(9) 0.6418(12) 0.9770(5) 0.187(4) Uani 0.523(12) 1 d D U P D 2
H81D H 0.8919 0.6814 0.9996 0.280 Uiso 0.523(12) 1 calc R U P D 2
H81E H 1.0224 0.6314 1.0010 0.280 Uiso 0.523(12) 1 calc R U P D 2
H81F H 0.9395 0.5884 0.9791 0.280 Uiso 0.523(12) 1 calc R U P D 2
N1 N 0.63176(14) 0.42937(10) 0.83399(9) 0.0757(5) Uani 1 1 d . . . . .
N2 N 0.31802(18) 0.68039(13) 0.78298(11) 0.1003(6) Uani 1 1 d . . . . .
N3 N 0.88601(17) 0.52579(13) 0.64561(12) 0.0977(6) Uani 1 1 d . . . . .
N4 N 0.56966(13) 0.56561(8) 0.58958(8) 0.0628(4) Uani 1 1 d . . . . .
N5 N 0.54820(12) 0.86514(8) 0.50587(6) 0.0500(3) Uani 1 1 d . . . . .
N6 N 0.59458(13) 0.74941(9) 0.75434(7) 0.0608(4) Uani 1 1 d . . . . .
C38 C 0.2907(9) 0.3454(8) 0.7064(6) 0.091(2) Uani 0.556(6) 1 d D U P B 1
C39 C 0.1632(5) 0.3906(4) 0.6951(5) 0.129(2) Uani 0.556(6) 1 d D U P B 1
H39A H 0.1349 0.4401 0.7192 0.194 Uiso 0.556(6) 1 calc R U P B 1
H39B H 0.1188 0.3511 0.7140 0.194 Uiso 0.556(6) 1 calc R U P B 1
H39C H 0.1569 0.4088 0.6452 0.194 Uiso 0.556(6) 1 calc R U P B 1
C40 C 0.2967(9) 0.3245(6) 0.7861(3) 0.144(2) Uani 0.556(6) 1 d D U P B 1
H40A H 0.3749 0.2976 0.7951 0.217 Uiso 0.556(6) 1 calc R U P B 1
H40B H 0.2517 0.2859 0.8071 0.217 Uiso 0.556(6) 1 calc R U P B 1
H40C H 0.2671 0.3768 0.8064 0.217 Uiso 0.556(6) 1 calc R U P B 1
C41 C 0.3279(8) 0.2627(5) 0.6748(5) 0.130(3) Uani 0.556(6) 1 d D U P B 1
H41A H 0.3297 0.2764 0.6240 0.196 Uiso 0.556(6) 1 calc R U P B 1
H41B H 0.2747 0.2299 0.6935 0.196 Uiso 0.556(6) 1 calc R U P B 1
H41C H 0.4030 0.2294 0.6869 0.196 Uiso 0.556(6) 1 calc R U P B 1
C38' C 0.2987(11) 0.3360(9) 0.7097(7) 0.093(2) Uani 0.444(6) 1 d D U P B 2
C39' C 0.1875(8) 0.3762(6) 0.7518(6) 0.139(3) Uani 0.444(6) 1 d D U P B 2
H39D H 0.2025 0.4001 0.7893 0.208 Uiso 0.444(6) 1 calc R U P B 2
H39E H 0.1492 0.3330 0.7719 0.208 Uiso 0.444(6) 1 calc R U P B 2
H39F H 0.1396 0.4212 0.7212 0.208 Uiso 0.444(6) 1 calc R U P B 2
C40' C 0.3733(8) 0.2633(6) 0.7590(5) 0.144(3) Uani 0.444(6) 1 d D U P B 2
H40D H 0.3977 0.2876 0.7927 0.216 Uiso 0.444(6) 1 calc R U P B 2
H40E H 0.4393 0.2316 0.7313 0.216 Uiso 0.444(6) 1 calc R U P B 2
H40F H 0.3297 0.2252 0.7839 0.216 Uiso 0.444(6) 1 calc R U P B 2
C41' C 0.2780(10) 0.2961(8) 0.6508(6) 0.128(3) Uani 0.444(6) 1 d D U P B 2
H41D H 0.2397 0.2530 0.6710 0.192 Uiso 0.444(6) 1 calc R U P B 2
H41E H 0.3501 0.2700 0.6250 0.192 Uiso 0.444(6) 1 calc R U P B 2
H41F H 0.2312 0.3402 0.6190 0.192 Uiso 0.444(6) 1 calc R U P B 2
C82 C 0.2928(12) 0.9391(8) 0.9635(7) 0.164(3) Uani 0.564(6) 1 d D U P D 1
C83 C 0.1659(6) 0.9747(10) 0.9491(5) 0.207(4) Uani 0.564(6) 1 d D U P D 1
H83A H 0.1232 1.0111 0.9835 0.311 Uiso 0.564(6) 1 calc R U P D 1
H83B H 0.1345 0.9275 0.9526 0.311 Uiso 0.564(6) 1 calc R U P D 1
H83C H 0.1612 1.0076 0.9022 0.311 Uiso 0.564(6) 1 calc R U P D 1
C84 C 0.3402(10) 1.0085(7) 0.9732(6) 0.197(3) Uani 0.564(6) 1 d D U P D 1
H84A H 0.4184 0.9836 0.9830 0.296 Uiso 0.564(6) 1 calc R U P D 1
H84B H 0.2956 1.0362 1.0123 0.296 Uiso 0.564(6) 1 calc R U P D 1
H84C H 0.3369 1.0503 0.9307 0.296 Uiso 0.564(6) 1 calc R U P D 1
C85 C 0.3037(9) 0.8709(7) 1.0346(4) 0.209(3) Uani 0.564(6) 1 d D U P D 1
H85A H 0.3820 0.8509 1.0445 0.313 Uiso 0.564(6) 1 calc R U P D 1
H85B H 0.2797 0.8229 1.0290 0.313 Uiso 0.564(6) 1 calc R U P D 1
H85C H 0.2560 0.8978 1.0733 0.313 Uiso 0.564(6) 1 calc R U P D 1
C82' C 0.2849(16) 0.9495(11) 0.9556(10) 0.171(3) Uani 0.436(6) 1 d D U P D 2
C83' C 0.2216(12) 1.0394(9) 0.9143(6) 0.203(4) Uani 0.436(6) 1 d D U P D 2
H83D H 0.1693 1.0739 0.9473 0.305 Uiso 0.436(6) 1 calc R U P D 2
H83E H 0.1800 1.0309 0.8801 0.305 Uiso 0.436(6) 1 calc R U P D 2
H83F H 0.2770 1.0685 0.8903 0.305 Uiso 0.436(6) 1 calc R U P D 2
C84' C 0.3449(14) 0.9655(12) 1.0095(6) 0.210(4) Uani 0.436(6) 1 d D U P D 2
H84D H 0.3815 0.9115 1.0370 0.315 Uiso 0.436(6) 1 calc R U P D 2
H84E H 0.2905 1.0019 1.0403 0.315 Uiso 0.436(6) 1 calc R U P D 2
H84F H 0.4017 0.9934 0.9860 0.315 Uiso 0.436(6) 1 calc R U P D 2
C85' C 0.1964(11) 0.8957(10) 0.9914(7) 0.210(4) Uani 0.436(6) 1 d D U P D 2
H85D H 0.2327 0.8480 1.0251 0.315 Uiso 0.436(6) 1 calc R U P D 2
H85E H 0.1733 0.8745 0.9553 0.315 Uiso 0.436(6) 1 calc R U P D 2
H85F H 0.1303 0.9325 1.0153 0.315 Uiso 0.436(6) 1 calc R U P D 2

loop_
_atom_site_aniso_label
_atom_site_aniso_U_11
_atom_site_aniso_U_22
_atom_site_aniso_U_33
_atom_site_aniso_U_23
_atom_site_aniso_U_13
_atom_site_aniso_U_12
C1 0.0514(10) 0.0447(9) 0.0603(10) 0.0123(7) -0.0062(8) -0.0129(7)
C2 0.0553(10) 0.0396(8) 0.0624(10) 0.0025(7) -0.0020(8) -0.0143(7)
C3 0.0644(11) 0.0426(8) 0.0513(9) 0.0016(7) -0.0060(8) -0.0157(8)
C4 0.0555(9) 0.0393(8) 0.0473(9) 0.0040(6) -0.0041(7) -0.0127(7)
C5 0.0618(10) 0.0417(8) 0.0510(9) 0.0015(7) -0.0071(8) -0.0153(7)
C6 0.0537(10) 0.0532(9) 0.0485(9) 0.0062(7) -0.0073(7) -0.0142(8)
C7 0.0588(11) 0.0531(10) 0.0626(10) 0.0154(8) -0.0087(8) -0.0197(8)
C8 0.0567(11) 0.0604(10) 0.0659(11) 0.0167(8) -0.0100(9) -0.0185(9)
C9 0.0605(11) 0.0760(12) 0.0656(11) 0.0237(9) -0.0125(9) -0.0261(10)
C10 0.0625(11) 0.0590(11) 0.0720(12) 0.0203(9) -0.0149(9) -0.0202(9)
C11 0.0574(11) 0.0530(10) 0.0677(11) 0.0157(8) -0.0088(8) -0.0167(8)
C12 0.0650(13) 0.0716(13) 0.0713(12) 0.0191(10) -0.0018(10) -0.0181(11)
C13 0.0627(12) 0.0574(11) 0.0831(13) 0.0149(9) -0.0062(10) -0.0160(9)
C14 0.0619(12) 0.1137(18) 0.0642(12) 0.0323(12) -0.0136(10) -0.0299(13)
C15 0.0638(14) 0.160(3) 0.0667(14) 0.0121(15) -0.0126(11) -0.0185(16)
C16 0.0718(17) 0.256(5) 0.0677(17) 0.012(2) -0.0139(14) -0.019(2)
C17 0.088(2) 0.329(7) 0.083(2) 0.065(3) -0.0079(17) -0.072(3)
C18 0.130(3) 0.238(5) 0.130(3) 0.088(3) -0.005(2) -0.101(3)
C19 0.1035(19) 0.140(2) 0.1043(19) 0.0558(17) -0.0103(15) -0.0611(18)
C20 0.0672(12) 0.0555(11) 0.0841(14) 0.0182(10) -0.0183(11) -0.0150(9)
C21 0.121(2) 0.0999(18) 0.0873(17) 0.0170(14) -0.0257(15) 0.0242(17)
C22 0.147(3) 0.105(2) 0.113(2) 0.0175(18) -0.044(2) 0.035(2)
C23 0.1006(19) 0.0684(15) 0.137(3) 0.0032(16) -0.0344(18) 0.0016(13)
C24 0.1020(19) 0.0703(14) 0.122(2) -0.0117(14) -0.0307(16) -0.0116(13)
C25 0.0890(16) 0.0653(13) 0.0969(17) 0.0033(11) -0.0308(13) -0.0172(12)
C26 0.0581(11) 0.0454(9) 0.0727(11) 0.0040(8) -0.0075(9) -0.0178(8)
C27 0.0641(12) 0.0535(10) 0.1005(15) -0.0070(10) -0.0032(11) -0.0166(9)
C28 0.0606(12) 0.0725(13) 0.1045(16) -0.0124(11) 0.0057(11) -0.0255(10)
C29 0.0698(13) 0.0684(12) 0.0863(14) -0.0083(10) 0.0012(10) -0.0352(10)
C30 0.0672(12) 0.0536(10) 0.0843(13) -0.0074(9) 0.0024(10) -0.0292(9)
C31 0.0597(10) 0.0458(9) 0.0694(11) 0.0001(8) -0.0074(8) -0.0200(8)
C32 0.0592(10) 0.0447(9) 0.0680(11) -0.0012(8) -0.0023(8) -0.0221(8)
C33 0.0664(11) 0.0444(9) 0.0818(12) -0.0062(8) 0.0004(9) -0.0250(9)
C34 0.0673(12) 0.0557(10) 0.0783(12) -0.0101(9) 0.0034(9) -0.0270(9)
C35 0.0710(13) 0.0582(11) 0.0892(14) -0.0079(10) 0.0133(10) -0.0309(10)
C36 0.0796(13) 0.0486(10) 0.0858(13) -0.0016(9) 0.0099(11) -0.0315(10)
C37 0.0613(11) 0.0436(9) 0.0688(11) 0.0003(8) -0.0022(9) -0.0184(8)
C42 0.0686(13) 0.0607(11) 0.1054(17) -0.0219(11) 0.0100(11) -0.0261(10)
C43 0.0695(15) 0.0837(16) 0.178(3) -0.0244(16) -0.0052(16) -0.0296(12)
C44 0.0786(15) 0.0604(12) 0.144(2) -0.0257(13) 0.0092(14) -0.0223(11)
C45 0.123(2) 0.1015(18) 0.117(2) -0.0430(16) 0.0323(17) -0.0471(16)
C46 0.0589(10) 0.0391(8) 0.0477(9) -0.0003(6) -0.0096(7) -0.0160(7)
C47 0.0678(11) 0.0519(9) 0.0557(10) 0.0036(7) -0.0071(8) -0.0271(8)
C48 0.0673(11) 0.0654(11) 0.0673(11) 0.0001(9) -0.0143(9) -0.0346(9)
C49 0.0723(12) 0.0691(11) 0.0570(10) 0.0014(8) -0.0173(9) -0.0345(10)
C50 0.0695(11) 0.0596(10) 0.0501(9) 0.0085(7) -0.0145(8) -0.0314(9)
C51 0.0593(10) 0.0414(8) 0.0480(9) 0.0011(6) -0.0099(7) -0.0193(7)
C52 0.0590(10) 0.0383(8) 0.0483(9) 0.0039(6) -0.0151(7) -0.0162(7)
C53 0.0652(11) 0.0513(9) 0.0501(9) 0.0097(7) -0.0181(8) -0.0253(8)
C54 0.0608(10) 0.0502(9) 0.0568(10) 0.0060(7) -0.0181(8) -0.0215(8)
C55 0.0603(10) 0.0571(10) 0.0604(10) 0.0029(8) -0.0210(8) -0.0205(8)
C56 0.0645(11) 0.0497(9) 0.0490(9) 0.0067(7) -0.0180(8) -0.0163(8)
C57 0.0589(10) 0.0353(7) 0.0485(9) 0.0012(6) -0.0100(7) -0.0139(7)
C58 0.1021(17) 0.132(2) 0.0685(13) 0.0205(13) -0.0354(12) -0.0708(16)
C59 0.207(4) 0.229(4) 0.115(2) 0.033(2) -0.086(2) -0.158(3)
C60 0.158(3) 0.268(4) 0.0588(15) -0.002(2) -0.0261(16) -0.121(3)
C61 0.138(3) 0.154(3) 0.153(3) 0.059(2) -0.084(2) -0.046(2)
C62 0.0727(12) 0.0739(12) 0.0636(11) 0.0093(9) -0.0235(9) -0.0373(10)
C63 0.0882(16) 0.137(2) 0.0723(14) -0.0072(13) -0.0068(12) -0.0609(15)
C64 0.1004(17) 0.0743(13) 0.0972(16) 0.0215(11) -0.0371(13) -0.0484(12)
C65 0.0795(14) 0.0963(15) 0.0865(14) 0.0104(12) -0.0298(11) -0.0455(12)
C66 0.0620(12) 0.0732(12) 0.0574(11) 0.0198(9) -0.0139(9) -0.0282(9)
C67 0.0656(13) 0.0990(16) 0.0830(14) 0.0040(12) -0.0098(11) -0.0245(12)
C68 0.0621(14) 0.140(2) 0.106(2) 0.0143(17) -0.0159(13) -0.0334(14)
C69 0.0732(16) 0.159(2) 0.0821(17) 0.0307(16) -0.0278(13) -0.0567(16)
C70 0.0814(16) 0.141(2) 0.0605(12) 0.0216(12) -0.0200(11) -0.0612(15)
C71 0.0707(13) 0.0926(14) 0.0484(10) 0.0223(9) -0.0159(9) -0.0392(11)
C72 0.0734(13) 0.0974(14) 0.0414(9) 0.0101(9) -0.0115(9) -0.0363(11)
C73 0.0920(17) 0.156(2) 0.0466(11) -0.0156(13) -0.0101(11) -0.0469(16)
C74 0.0858(17) 0.169(3) 0.0654(14) -0.0361(15) -0.0057(12) -0.0314(17)
C75 0.0765(15) 0.134(2) 0.0712(14) -0.0263(14) -0.0157(12) -0.0093(14)
C76 0.0753(13) 0.0910(14) 0.0533(11) -0.0074(10) -0.0202(10) -0.0101(11)
C77 0.0678(12) 0.0703(11) 0.0432(9) 0.0093(8) -0.0134(8) -0.0200(9)
C78 0.081(4) 0.254(6) 0.120(4) 0.011(5) -0.049(4) -0.078(4)
C79 0.133(8) 0.279(7) 0.159(8) 0.024(7) -0.079(6) -0.014(6)
C80 0.097(5) 0.306(8) 0.161(8) -0.045(7) -0.006(5) -0.120(5)
C81 0.103(5) 0.321(10) 0.122(5) -0.016(7) -0.064(4) -0.068(7)
C78' 0.091(4) 0.259(6) 0.119(4) 0.016(5) -0.043(4) -0.076(4)
C79' 0.091(5) 0.279(7) 0.154(7) 0.025(6) -0.059(4) -0.051(5)
C80' 0.143(8) 0.303(7) 0.179(8) -0.019(7) -0.056(6) -0.119(6)
C81' 0.123(5) 0.303(9) 0.119(4) 0.049(6) -0.071(4) -0.061(7)
N1 0.0665(10) 0.0691(10) 0.0762(11) 0.0301(8) -0.0153(8) -0.0197(9)
N2 0.0731(13) 0.0925(14) 0.1024(14) 0.0196(11) 0.0014(11) -0.0049(11)
N3 0.0746(12) 0.0888(13) 0.1126(15) 0.0129(11) 0.0073(11) -0.0267(10)
N4 0.0657(9) 0.0386(7) 0.0788(10) 0.0005(7) 0.0017(8) -0.0189(7)
N5 0.0633(8) 0.0400(7) 0.0458(7) 0.0052(5) -0.0112(6) -0.0186(6)
N6 0.0620(9) 0.0648(9) 0.0493(8) 0.0072(7) -0.0138(7) -0.0157(7)
C38 0.087(3) 0.086(4) 0.107(3) -0.019(3) 0.011(3) -0.044(3)
C39 0.082(3) 0.126(4) 0.185(6) 0.007(4) -0.003(4) -0.064(3)
C40 0.174(6) 0.148(5) 0.125(4) 0.026(4) -0.008(4) -0.100(5)
C41 0.133(6) 0.091(4) 0.185(6) -0.037(4) 0.042(5) -0.079(4)
C38' 0.091(4) 0.084(4) 0.115(4) -0.013(4) 0.025(4) -0.063(4)
C39' 0.116(5) 0.120(5) 0.179(7) -0.021(5) 0.055(5) -0.071(4)
C40' 0.145(6) 0.124(5) 0.153(6) 0.042(5) 0.002(5) -0.074(4)
C41' 0.138(7) 0.125(7) 0.152(6) -0.020(5) 0.000(4) -0.092(5)
C82 0.113(4) 0.293(6) 0.103(4) -0.111(4) -0.006(3) -0.036(4)
C83 0.115(4) 0.335(10) 0.151(6) -0.122(6) 0.025(4) -0.006(6)
C84 0.187(6) 0.233(8) 0.164(7) -0.108(6) 0.012(6) -0.019(6)
C85 0.207(7) 0.312(8) 0.100(4) -0.078(5) 0.053(4) -0.073(6)
C82' 0.115(5) 0.285(7) 0.112(5) -0.095(5) 0.002(4) -0.026(5)
C83' 0.180(8) 0.243(8) 0.158(7) -0.104(6) -0.001(6) 0.015(6)
C84' 0.204(7) 0.315(11) 0.114(7) -0.124(7) -0.011(6) -0.027(7)
C85' 0.146(7) 0.317(9) 0.133(7) -0.068(7) 0.061(6) -0.038(6)

loop_
_atom_type_symbol
_atom_type_description
_atom_type_scat_dispersion_real
_atom_type_scat_dispersion_imag
_atom_type_scat_source
C C 0.0033 0.0016 'International Tables Vol C Tables 4.2.6.8 and 6.1.1.4'
H H 0.0000 0.0000 'International Tables Vol C Tables 4.2.6.8 and 6.1.1.4'
N N 0.0061 0.0033 'International Tables Vol C Tables 4.2.6.8 and 6.1.1.4'

loop_
_geom_angle_atom_site_label_1
_geom_angle_atom_site_label_2
_geom_angle_atom_site_label_3
_geom_angle
C2 C1 C6 117.85(13)
C2 C1 C7 120.18(15)
C6 C1 C7 121.96(16)
C3 C2 C1 121.18(15)
C3 C2 N4 118.04(16)
C1 C2 N4 120.75(14)
C2 C3 C4 120.54(16)
C2 C3 H3 119.7
C4 C3 H3 119.7
C5 C4 C3 119.36(13)
C5 C4 N5 121.06(13)
C3 C4 N5 119.57(14)
C4 C5 C6 120.45(15)
C4 C5 H5 119.8
C6 C5 H5 119.8
C5 C6 C1 120.53(15)
C5 C6 N6 118.52(15)
C1 C6 N6 120.94(14)
C11 C7 C8 117.38(15)
C11 C7 C1 121.89(15)
C8 C7 C1 120.69(15)
C7 C8 C9 119.62(17)
C7 C8 C12 119.77(15)
C9 C8 C12 120.45(16)
N1 C9 C8 121.07(17)
N1 C9 C14 116.38(16)
C8 C9 C14 122.53(19)
N1 C10 C11 121.02(17)
N1 C10 C20 115.44(15)
C11 C10 C20 123.53(17)
C7 C11 C10 119.92(16)
C7 C11 C13 120.88(15)
C10 C11 C13 119.06(16)
N2 C12 C8 176.6(3)
N3 C13 C11 176.0(3)
C15 C14 C19 119.5(2)
C15 C14 C9 121.6(2)
C19 C14 C9 118.7(3)
C14 C15 C16 120.0(3)
C14 C15 H15 120.0
C16 C15 H15 120.0
C17 C16 C15 119.3(4)
C17 C16 H16 120.4
C15 C16 H16 120.4
C18 C17 C16 120.2(4)
C18 C17 H17 119.9
C16 C17 H17 119.9
C17 C18 C19 121.4(4)
C17 C18 H18 119.3
C19 C18 H18 119.3
C18 C19 C14 119.6(4)
C18 C19 H19 120.2
C14 C19 H19 120.2
C25 C20 C21 117.9(2)
C25 C20 C10 122.55(18)
C21 C20 C10 119.6(2)
C20 C21 C22 120.8(3)
C20 C21 H21 119.6
C22 C21 H21 119.6
C23 C22 C21 120.6(3)
C23 C22 H22 119.7
C21 C22 H22 119.7
C22 C23 C24 119.6(2)
C22 C23 H23 120.2
C24 C23 H23 120.2
C23 C24 C25 120.2(3)
C23 C24 H24 119.9
C25 C24 H24 119.9
C20 C25 C24 120.9(2)
C20 C25 H25 119.6
C24 C25 H25 119.6
C27 C26 N4 129.22(16)
C27 C26 C31 121.80(16)
N4 C26 C31 108.91(15)
C28 C27 C26 118.17(18)
C28 C27 H27 120.9
C26 C27 H27 120.9
C27 C28 C29 122.63(19)
C27 C28 H28 118.7
C29 C28 H28 118.7
C30 C29 C28 118.03(17)
C30 C29 C38 124.1(4)
C28 C29 C38 117.9(4)
C29 C30 C31 120.89(17)
C29 C30 H30 119.6
C31 C30 H30 119.6
C30 C31 C26 118.40(16)
C30 C31 C32 134.73(16)
C26 C31 C32 106.87(14)
C33 C32 C37 118.28(16)
C33 C32 C31 134.57(15)
C37 C32 C31 107.09(15)
C34 C33 C32 120.60(15)
C34 C33 H33 119.7
C32 C33 H33 119.7
C33 C34 C35 118.35(17)
C33 C34 C42 122.99(16)
C35 C34 C42 118.66(17)
C36 C35 C34 122.53(18)
C36 C35 H35 118.7
C34 C35 H35 118.7
C35 C36 C37 118.01(16)
C35 C36 H36 121.0
C37 C36 H36 121.0
C36 C37 N4 129.22(15)
C36 C37 C32 122.05(17)
N4 C37 C32 108.73(15)
C34 C42 C44 111.16(17)
C34 C42 C43 110.34(17)
C44 C42 C43 107.8(2)
C34 C42 C45 108.64(19)
C44 C42 C45 109.48(19)
C43 C42 C45 109.4(2)
C42 C43 H43A 109.5
C42 C43 H43B 109.5
H43A C43 H43B 109.5
C42 C43 H43C 109.5
H43A C43 H43C 109.5
H43B C43 H43C 109.5
C42 C44 H44A 109.5
C42 C44 H44B 109.5
H44A C44 H44B 109.5
C42 C44 H44C 109.5
H44A C44 H44C 109.5
H44B C44 H44C 109.5
C42 C45 H45A 109.5
C42 C45 H45B 109.5
H45A C45 H45B 109.5
C42 C45 H45C 109.5
H45A C45 H45C 109.5
H45B C45 H45C 109.5
C47 C46 C51 120.44(15)
C47 C46 N5 130.31(14)
C51 C46 N5 109.21(13)
C46 C47 C48 118.11(15)
C46 C47 H47 120.9
C48 C47 H47 120.9
C47 C48 C49 122.99(16)
C47 C48 H48 118.5
C49 C48 H48 118.5
C50 C49 C48 117.49(16)
C50 C49 C58 120.57(16)
C48 C49 C58 121.89(17)
C51 C50 C49 120.89(15)
C51 C50 H50 119.6
C49 C50 H50 119.6
C50 C51 C46 120.06(15)
C50 C51 C52 133.02(14)
C46 C51 C52 106.92(13)
C53 C52 C57 119.91(15)
C53 C52 C51 132.58(14)
C57 C52 C51 107.44(13)
C52 C53 C54 120.92(14)
C52 C53 H53 119.5
C54 C53 H53 119.5
C53 C54 C55 117.34(15)
C53 C54 C62 119.38(14)
C55 C54 C62 123.28(15)
C56 C55 C54 123.25(16)
C56 C55 H55 118.4
C54 C55 H55 118.4
C55 C56 C57 118.12(14)
C55 C56 H56 120.9
C57 C56 H56 120.9
C56 C57 C52 120.42(14)
C56 C57 N5 131.06(14)
C52 C57 N5 108.50(13)
C59 C58 C60 111.0(2)
C59 C58 C49 112.59(19)
C60 C58 C49 110.8(2)
C59 C58 C61 108.4(3)
C60 C58 C61 106.7(3)
C49 C58 C61 107.1(2)
C58 C59 H59A 109.5
C58 C59 H59B 109.5
H59A C59 H59B 109.5
C58 C59 H59C 109.5
H59A C59 H59C 109.5
H59B C59 H59C 109.5
C58 C60 H60A 109.5
C58 C60 H60B 109.5
H60A C60 H60B 109.5
C58 C60 H60C 109.5
H60A C60 H60C 109.5
H60B C60 H60C 109.5
C58 C61 H61A 109.5
C58 C61 H61B 109.5
H61A C61 H61B 109.5
C58 C61 H61C 109.5
H61A C61 H61C 109.5
H61B C61 H61C 109.5
C65 C62 C63 108.03(18)
C65 C62 C54 112.02(15)
C63 C62 C54 110.19(16)
C65 C62 C64 108.53(17)
C63 C62 C64 109.77(17)
C54 C62 C64 108.28(17)
C62 C63 H63A 109.5
C62 C63 H63B 109.5
H63A C63 H63B 109.5
C62 C63 H63C 109.5
H63A C63 H63C 109.5
H63B C63 H63C 109.5
C62 C64 H64A 109.5
C62 C64 H64B 109.5
H64A C64 H64B 109.5
C62 C64 H64C 109.5
H64A C64 H64C 109.5
H64B C64 H64C 109.5
C62 C65 H65A 109.5
C62 C65 H65B 109.5
H65A C65 H65B 109.5
C62 C65 H65C 109.5
H65A C65 H65C 109.5
H65B C65 H65C 109.5
C67 C66 N6 129.57(19)
C67 C66 C71 121.35(19)
N6 C66 C71 109.01(17)
C68 C67 C66 117.3(2)
C68 C67 H67 121.4
C66 C67 H67 121.4
C67 C68 C69 123.5(2)
C67 C68 H68 118.2
C69 C68 H68 118.2
C70 C69 C68 118.0(2)
C70 C69 C78 118.0(6)
C68 C69 C78 123.8(6)
C69 C70 C71 120.6(2)
C69 C70 H70 119.7
C71 C70 H70 119.7
C70 C71 C66 119.2(2)
C70 C71 C72 133.6(2)
C66 C71 C72 107.11(16)
C73 C72 C77 118.93(19)
C73 C72 C71 134.42(19)
C77 C72 C71 106.64(17)
C74 C73 C72 121.4(2)
C74 C73 H73 119.3
C72 C73 H73 119.3
C75 C74 C73 117.1(2)
C75 C74 C82 123.1(5)
C73 C74 C82 119.7(4)
C76 C75 C74 123.3(2)
C76 C75 H75 118.4
C74 C75 H75 118.4
C75 C76 C77 118.50(19)
C75 C76 H76 120.8
C77 C76 H76 120.8
C76 C77 C72 120.79(18)
C76 C77 N6 129.93(17)
C72 C77 N6 109.28(17)
C81 C78 C80 114.7(12)
C81 C78 C79 110.1(11)
C80 C78 C79 107.4(12)
C81 C78 C69 113.1(10)
C80 C78 C69 106.6(11)
C79 C78 C69 104.4(11)
C78 C79 H79A 109.5
C78 C79 H79B 109.5
H79A C79 H79B 109.5
C78 C79 H79C 109.5
H79A C79 H79C 109.5
H79B C79 H79C 109.5
C78 C80 H80A 109.5
C78 C80 H80B 109.5
H80A C80 H80B 109.5
C78 C80 H80C 109.5
H80A C80 H80C 109.5
H80B C80 H80C 109.5
C78 C81 H81A 109.5
C78 C81 H81B 109.5
H81A C81 H81B 109.5
C78 C81 H81C 109.5
H81A C81 H81C 109.5
H81B C81 H81C 109.5
C80' C78' C81' 113.1(12)
C80' C78' C79' 103.3(12)
C81' C78' C79' 103.3(10)
C78' C79' H79D 109.5
C78' C79' H79E 109.5
H79D C79' H79E 109.5
C78' C79' H79F 109.5
H79D C79' H79F 109.5
H79E C79' H79F 109.5
C78' C80' H80D 109.4
C78' C80' H80E 109.5
H80D C80' H80E 109.5
C78' C80' H80F 109.5
H80D C80' H80F 109.5
H80E C80' H80F 109.5
C78' C81' H81D 109.5
C78' C81' H81E 109.5
H81D C81' H81E 109.5
C78' C81' H81F 109.4
H81D C81' H81F 109.5
H81E C81' H81F 109.5
C10 N1 C9 120.43(15)
C26 N4 C37 108.36(13)
C26 N4 C2 125.44(15)
C37 N4 C2 123.93(14)
C46 N5 C57 107.90(12)
C46 N5 C4 124.47(13)
C57 N5 C4 124.35(13)
C66 N6 C77 107.87(15)
C66 N6 C6 125.83(15)
C77 N6 C6 125.43(14)
C29 C38 C41 112.3(8)
C29 C38 C40 107.9(7)
C41 C38 C40 109.9(9)
C29 C38 C39 111.8(7)
C41 C38 C39 107.7(8)
C40 C38 C39 107.1(8)
C38 C39 H39A 109.5
C38 C39 H39B 109.5
H39A C39 H39B 109.5
C38 C39 H39C 109.5
H39A C39 H39C 109.5
H39B C39 H39C 109.5
C38 C40 H40A 109.5
C38 C40 H40B 109.5
H40A C40 H40B 109.5
C38 C40 H40C 109.5
H40A C40 H40C 109.5
H40B C40 H40C 109.5
C38 C41 H41A 109.5
C38 C41 H41B 109.5
H41A C41 H41B 109.5
C38 C41 H41C 109.5
H41A C41 H41C 109.5
H41B C41 H41C 109.5
C39' C38' C41' 110.8(10)
C39' C38' C40' 108.9(10)
C41' C38' C40' 107.5(10)
C38' C39' H39D 109.5
C38' C39' H39E 109.5
H39D C39' H39E 109.5
C38' C39' H39F 109.5
H39D C39' H39F 109.5
H39E C39' H39F 109.5
C38' C40' H40D 109.5
C38' C40' H40E 109.5
H40D C40' H40E 109.5
C38' C40' H40F 109.5
H40D C40' H40F 109.5
H40E C40' H40F 109.5
C38' C41' H41D 109.5
C38' C41' H41E 109.5
H41D C41' H41E 109.5
C38' C41' H41F 109.5
H41D C41' H41F 109.5
H41E C41' H41F 109.5
C84 C82 C74 108.5(10)
C84 C82 C83 112.2(11)
C74 C82 C83 111.9(8)
C84 C82 C85 107.1(9)
C74 C82 C85 107.2(9)
C83 C82 C85 109.7(11)
C82 C83 H83A 109.5
C82 C83 H83B 109.5
H83A C83 H83B 109.5
C82 C83 H83C 109.5
H83A C83 H83C 109.5
H83B C83 H83C 109.5
C82 C84 H84A 109.5
C82 C84 H84B 109.5
H84A C84 H84B 109.5
C82 C84 H84C 109.5
H84A C84 H84C 109.5
H84B C84 H84C 109.5
C82 C85 H85A 109.5
C82 C85 H85B 109.5
H85A C85 H85B 109.5
C82 C85 H85C 109.5
H85A C85 H85C 109.5
H85B C85 H85C 109.5
C84' C82' C83' 107.8(13)
C84' C82' C85' 111.6(15)
C83' C82' C85' 111.0(14)
C82' C83' H83D 109.5
C82' C83' H83E 109.5
H83D C83' H83E 109.5
C82' C83' H83F 109.5
H83D C83' H83F 109.5
H83E C83' H83F 109.5
C82' C84' H84D 109.5
C82' C84' H84E 109.5
H84D C84' H84E 109.5
C82' C84' H84F 109.5
H84D C84' H84F 109.5
H84E C84' H84F 109.5
C82' C85' H85D 109.5
C82' C85' H85E 109.5
H85D C85' H85E 109.5
C82' C85' H85F 109.5
H85D C85' H85F 109.5
H85E C85' H85F 109.5

loop_
_geom_bond_atom_site_label_1
_geom_bond_atom_site_label_2
_geom_bond_distance
C1 C2 1.398(2)
C1 C6 1.406(2)
C1 C7 1.501(2)
C2 C3 1.378(2)
C2 N4 1.424(2)
C3 C4 1.388(2)
C3 H3 0.9300
C4 C5 1.384(2)
C4 N5 1.4159(18)
C5 C6 1.391(2)
C5 H5 0.9300
C6 N6 1.430(2)
C7 C11 1.393(2)
C7 C8 1.398(2)
C8 C9 1.409(2)
C8 C12 1.433(3)
C9 N1 1.335(2)
C9 C14 1.477(3)
C10 N1 1.334(2)
C10 C11 1.405(2)
C10 C20 1.489(3)
C11 C13 1.444(3)
C12 N2 1.143(2)
C13 N3 1.142(2)
C14 C15 1.367(4)
C14 C19 1.390(4)
C15 C16 1.405(4)
C15 H15 0.9300
C16 C17 1.373(7)
C16 H16 0.9300
C17 C18 1.354(7)
C17 H17 0.9300
C18 C19 1.368(5)
C18 H18 0.9300
C19 H19 0.9300
C20 C25 1.368(3)
C20 C21 1.374(3)
C21 C22 1.380(4)
C21 H21 0.9300
C22 C23 1.348(4)
C22 H22 0.9300
C23 C24 1.358(4)
C23 H23 0.9300
C24 C25 1.384(3)
C24 H24 0.9300
C25 H25 0.9300
C26 C27 1.376(3)
C26 N4 1.396(2)
C26 C31 1.404(2)
C27 C28 1.372(3)
C27 H27 0.9300
C28 C29 1.402(3)
C28 H28 0.9300
C29 C30 1.388(3)
C29 C38 1.509(14)
C30 C31 1.398(2)
C30 H30 0.9300
C31 C32 1.448(2)
C32 C33 1.394(2)
C32 C37 1.401(2)
C33 C34 1.391(3)
C33 H33 0.9300
C34 C35 1.396(2)
C34 C42 1.527(3)
C35 C36 1.369(3)
C35 H35 0.9300
C36 C37 1.377(3)
C36 H36 0.9300
C37 N4 1.401(2)
C42 C44 1.534(3)
C42 C43 1.535(3)
C42 C45 1.536(4)
C43 H43A 0.9600
C43 H43B 0.9600
C43 H43C 0.9600
C44 H44A 0.9600
C44 H44B 0.9600
C44 H44C 0.9600
C45 H45A 0.9600
C45 H45B 0.9600
C45 H45C 0.9600
C46 C47 1.380(2)
C46 C51 1.399(2)
C46 N5 1.404(2)
C47 C48 1.382(2)
C47 H47 0.9300
C48 C49 1.398(2)
C48 H48 0.9300
C49 C50 1.385(2)
C49 C58 1.531(3)
C50 C51 1.382(2)
C50 H50 0.9300
C51 C52 1.445(2)
C52 C53 1.385(2)
C52 C57 1.405(2)
C53 C54 1.385(2)
C53 H53 0.9300
C54 C55 1.401(2)
C54 C62 1.535(2)
C55 C56 1.378(2)
C55 H55 0.9300
C56 C57 1.380(2)
C56 H56 0.9300
C57 N5 1.408(2)
C58 C59 1.506(3)
C58 C60 1.522(4)
C58 C61 1.551(4)
C59 H59A 0.9600
C59 H59B 0.9600
C59 H59C 0.9600
C60 H60A 0.9600
C60 H60B 0.9600
C60 H60C 0.9600
C61 H61A 0.9600
C61 H61B 0.9600
C61 H61C 0.9600
C62 C65 1.527(3)
C62 C63 1.529(3)
C62 C64 1.543(3)
C63 H63A 0.9600
C63 H63B 0.9600
C63 H63C 0.9600
C64 H64A 0.9600
C64 H64B 0.9600
C64 H64C 0.9600
C65 H65A 0.9600
C65 H65B 0.9600
C65 H65C 0.9600
C66 C67 1.384(3)
C66 N6 1.392(2)
C66 C71 1.401(3)
C67 C68 1.377(3)
C67 H67 0.9300
C68 C69 1.393(4)
C68 H68 0.9300
C69 C70 1.381(4)
C69 C78 1.575(19)
C70 C71 1.394(3)
C70 H70 0.9300
C71 C72 1.447(3)
C72 C73 1.391(3)
C72 C77 1.395(3)
C73 C74 1.390(3)
C73 H73 0.9300
C74 C75 1.386(3)
C74 C82 1.540(16)
C75 C76 1.371(3)
C75 H75 0.9300
C76 C77 1.377(3)
C76 H76 0.9300
C77 N6 1.403(2)
C78 C81 1.495(12)
C78 C80 1.525(12)
C78 C79 1.541(13)
C79 H79A 0.9600
C79 H79B 0.9600
C79 H79C 0.9600
C80 H80A 0.9600
C80 H80B 0.9600
C80 H80C 0.9600
C81 H81A 0.9600
C81 H81B 0.9600
C81 H81C 0.9600
C78' C80' 1.505(13)
C78' C81' 1.507(12)
C78' C79' 1.592(13)
C79' H79D 0.9600
C79' H79E 0.9600
C79' H79F 0.9600
C80' H80D 0.9600
C80' H80E 0.9600
C80' H80F 0.9600
C81' H81D 0.9600
C81' H81E 0.9600
C81' H81F 0.9600
C38 C41 1.513(10)
C38 C40 1.519(11)
C38 C39 1.551(10)
C39 H39A 0.9600
C39 H39B 0.9600
C39 H39C 0.9600
C40 H40A 0.9600
C40 H40B 0.9600
C40 H40C 0.9600
C41 H41A 0.9600
C41 H41B 0.9600
C41 H41C 0.9600
C38' C39' 1.501(12)
C38' C41' 1.516(12)
C38' C40' 1.533(13)
C39' H39D 0.9600
C39' H39E 0.9600
C39' H39F 0.9600
C40' H40D 0.9600
C40' H40E 0.9600
C40' H40F 0.9600
C41' H41D 0.9600
C41' H41E 0.9600
C41' H41F 0.9600
C82 C84 1.496(11)
C82 C83 1.546(13)
C82 C85 1.588(13)
C83 H83A 0.9600
C83 H83B 0.9600
C83 H83C 0.9600
C84 H84A 0.9600
C84 H84B 0.9600
C84 H84C 0.9600
C85 H85A 0.9600
C85 H85B 0.9600
C85 H85C 0.9600
C82' C84' 1.483(15)
C82' C83' 1.570(14)
C82' C85' 1.602(16)
C83' H83D 0.9600
C83' H83E 0.9600
C83' H83F 0.9600
C84' H84D 0.9600
C84' H84E 0.9600
C84' H84F 0.9600
C85' H85D 0.9600
C85' H85E 0.9600
C85' H85F 0.9600
